data_9000304
loop_
_publ_author_name
'Phillips, M. W.'
'Ribbe, P. H.'

_publ_section_title
;
 The structures of monoclinic potassium-rich feldspars
 Note: variety adularia
;
_journal_name_full 'American Mineralogist'
_journal_page_first 263
_journal_page_last 270
_journal_volume 58
_journal_year 1973
_chemical_formula_sum 'Al1.02 K O8 Si2.98'
_chemical_name_mineral Orthoclase
_space_group_IT_number 12
_symmetry_space_group_name_Hall '-C 2y'
_symmetry_space_group_name_H-M 'C 1 2/m 1'
_cell_angle_alpha 90
_cell_angle_beta 116.00
_cell_angle_gamma 90
_cell_formula_units_Z 4
_cell_length_a 8.545
_cell_length_b 12.967
_cell_length_c 7.201
_cell_volume 717.141
_exptl_crystal_density_diffrn 2.578
_cod_original_formula_sum '(Si2.98 Al1.02) K O8'
_cod_database_code 9000304

loop_
_symmetry_equiv_pos_as_xyz
x,y,z
1/2+x,1/2+y,z
x,-y,z
1/2+x,1/2-y,z
-x,y,-z
1/2-x,1/2+y,-z
-x,-y,-z
1/2-x,1/2-y,-z

loop_
_atom_site_aniso_label
_atom_site_aniso_U_11
_atom_site_aniso_U_22
_atom_site_aniso_U_33
_atom_site_aniso_U_12
_atom_site_aniso_U_13
_atom_site_aniso_U_23
Si1 0.01225 0.01107 0.01061 -0.00151 0.00554 -0.00128
Al1 0.01225 0.01107 0.01061 -0.00151 0.00554 -0.00128
Si2 0.00986 0.00767 0.01040 0.00000 0.00453 0.00085
Al2 0.00986 0.00767 0.01040 0.00000 0.00453 0.00085
K 0.01942 0.03067 0.02716 0.00000 0.00755 0.00000
OA(1) 0.02420 0.01789 0.02440 0.00000 0.01234 0.00000
OA(2) 0.01942 0.01193 0.02037 0.00000 0.00428 0.00000
OB 0.02301 0.02811 0.02653 -0.00252 0.01586 0.00085
OC 0.01703 0.01533 0.02016 -0.00303 0.00655 -0.00255
OD 0.02062 0.01704 0.01507 0.00050 0.00478 0.00170

loop_
_atom_site_label
_atom_site_fract_x
_atom_site_fract_y
_atom_site_fract_z
_atom_site_occupancy
_atom_site_type_symbol
_atom_site_attached_hydrogens
Si1 0.00930 0.18420 0.22430 0.60000 Si 0
Al1 0.00930 0.18420 0.22430 0.40000 Al 0
Si2 0.70780 0.11760 0.34450 0.89000 Si 0
Al2 0.70780 0.11760 0.34450 0.11000 Al 0
K 0.28340 0.00000 0.13720 1.00000 K 0
OA(1) 0.00000 0.14470 0.00000 1.00000 O 0
OA(2) 0.63390 0.00000 0.28480 1.00000 O 0
OB 0.82620 0.14490 0.22800 1.00000 O 0
OC 0.03390 0.31170 0.25850 1.00000 O 0
OD 0.18210 0.12570 0.40700 1.00000 O 0

loop_
_cod_changelog_entry_id
_cod_changelog_entry_author
_cod_changelog_entry_date
_cod_changelog_entry_text
1
;cod-tools version 3.8.0
Id: cif_guess_AMCSD_atom_types 9581 2023-05-17 12:35:41Z saulius
;
2023-05-23T09:13:31+03:00
;Derived atom types and hydrogen counts
from atom names that follow the AMCSD naming convention
(Wat == water, O-H == hydroxyl).
;
